data_1506885
loop_
_publ_author_name
'Ihm, Chaesang'
'In, Youngyong'
'Park, Youngja'
'Paek, Kyungsoo'

_publ_section_title
;
 Small cavitands specifically binding a water molecule.
;
_journal_issue 3
_journal_name_full 'Organic letters'
_journal_page_first 369
_journal_page_last 372
_journal_paper_doi 10.1021/ol036206x
_journal_volume 6
_journal_year 2004
_chemical_formula_sum 'C67 H68 O12'
_chemical_formula_weight 1065.21
_chemical_name_systematic
; 
 ? 
;
_space_group_IT_number 2
_symmetry_space_group_name_Hall '-P 1'
_symmetry_space_group_name_H-M 'P -1'
_atom_sites_solution_hydrogens geom
_atom_sites_solution_primary direct
_atom_sites_solution_secondary difmap
_audit_creation_method SHELXL-97
_cell_angle_alpha 94.45(3)
_cell_angle_beta 96.33(4)
_cell_angle_gamma 110.15(3)
_cell_formula_units_Z 2
_cell_length_a 12.131(6)
_cell_length_b 13.169(4)
_cell_length_c 19.099(6)
_cell_measurement_temperature 293(2)
_cell_volume 2825(2)
_computing_structure_refinement 'SHELXL-97 (Sheldrick, 1997)'
_computing_structure_solution 'SHELXS-97 (Sheldrick, 1990)'
_diffrn_ambient_temperature 293(2)
_diffrn_measured_fraction_theta_full 1.000
_diffrn_measured_fraction_theta_max 1.000
_diffrn_radiation_monochromator graphite
_diffrn_radiation_source 'fine-focus sealed tube'
_diffrn_radiation_type MoK\a
_diffrn_radiation_wavelength 0.71070
_diffrn_reflns_av_R_equivalents 0.0119
_diffrn_reflns_av_sigmaI/netI 0.0593
_diffrn_reflns_limit_h_max 11
_diffrn_reflns_limit_h_min 0
_diffrn_reflns_limit_k_max 11
_diffrn_reflns_limit_k_min -12
_diffrn_reflns_limit_l_max 18
_diffrn_reflns_limit_l_min -18
_diffrn_reflns_number 5256
_diffrn_reflns_theta_full 19.98
_diffrn_reflns_theta_max 19.98
_diffrn_reflns_theta_min 1.08
_exptl_absorpt_coefficient_mu 0.085
_exptl_crystal_density_diffrn 1.252
_exptl_crystal_density_method 'not measured'
_exptl_crystal_F_000 1132
_refine_diff_density_max 0.486
_refine_diff_density_min -0.227
_refine_diff_density_rms 0.049
_refine_ls_extinction_method none
_refine_ls_goodness_of_fit_ref 1.018
_refine_ls_hydrogen_treatment mixed
_refine_ls_matrix_type full
_refine_ls_number_parameters 712
_refine_ls_number_reflns 5251
_refine_ls_number_restraints 0
_refine_ls_restrained_S_all 1.018
_refine_ls_R_factor_all 0.1094
_refine_ls_R_factor_gt 0.0531
_refine_ls_shift/su_max 0.001
_refine_ls_shift/su_mean 0.000
_refine_ls_structure_factor_coef Fsqd
_refine_ls_weighting_details 'w=1/[\s^2^(Fo^2^)+(0.0725P)^2^+3.2715P] where P=(Fo^2^+2Fc^2^)/3'
_refine_ls_weighting_scheme calc
_refine_ls_wR_factor_gt 0.1276
_refine_ls_wR_factor_ref 0.1591
_reflns_number_gt 3434
_reflns_number_total 5251
_reflns_threshold_expression >2sigma(I)
_cod_data_source_file ol036206xsi20031111_011111.cif
_cod_data_source_block baik
_cod_depositor_comments
;
The following automatic conversions were performed:

'_refine_ls_weighting_scheme' value 'calc
w=1/[\s^2^(Fo^2^)+(0.0725P)^2^+3.2715P] where P=(Fo^2^+2Fc^2^)/3' was
changed to 'calc'. New tag '_refine_ls_weighting_details' was
created. The value of the new tag was set to
'w=1/[\s^2^(Fo^2^)+(0.0725P)^2^+3.2715P] where P=(Fo^2^+2Fc^2^)/3'.

Automatic conversion script
Id: cif_fix_values 3143 2015-03-26 13:38:13Z robertas 
;
_cod_original_cell_volume 2825.0(19)
_cod_database_code 1506885

loop_
_symmetry_equiv_pos_as_xyz
'x, y, z'
'-x, -y, -z'

loop_
_atom_site_label
_atom_site_type_symbol
_atom_site_fract_x
_atom_site_fract_y
_atom_site_fract_z
_atom_site_U_iso_or_equiv
_atom_site_adp_type
_atom_site_occupancy
_atom_site_calc_flag
_atom_site_refinement_flags
O1 O 0.9570(3) 0.3219(3) 0.40636(18) 0.0462(10) Uani 1 d .
O2 O 1.0645(3) 0.2048(3) 0.42078(19) 0.0490(10) Uani 1 d .
O3 O 1.3618(3) 0.1052(3) 0.3178(2) 0.0552(11) Uani 1 d .
O4 O 1.4849(3) 0.1973(3) 0.2362(2) 0.0507(10) Uani 1 d .
O5 O 1.4934(3) 0.5183(3) 0.1352(2) 0.0543(11) Uani 1 d .
O6 O 1.3804(3) 0.6300(3) 0.1171(2) 0.0540(10) Uani 1 d .
O7 O 1.0155(3) 0.6634(3) 0.1695(2) 0.0505(10) Uani 1 d .
O8 O 0.8978(3) 0.5760(3) 0.25533(19) 0.0465(10) Uani 1 d .
O9 O 1.1042(3) 0.5655(3) 0.42092(19) 0.0550(11) Uani 1 d .
O10 O 1.3439(3) 0.7452(3) 0.2516(2) 0.0632(12) Uani 1 d .
O11 O 1.3287(3) 0.3202(3) 0.4558(2) 0.0620(11) Uani 1 d .
O12 O 1.5733(3) 0.5055(3) 0.2902(2) 0.0572(11) Uani 1 d .
C1A C 0.9418(4) 0.4522(4) 0.3305(3) 0.0361(13) Uani 1 d .
C2A C 0.9148(4) 0.4773(4) 0.2633(3) 0.0368(14) Uani 1 d .
C3A C 0.8941(4) 0.4024(4) 0.2021(3) 0.0345(13) Uani 1 d .
C4A C 0.8949(4) 0.2997(4) 0.2127(3) 0.0387(14) Uani 1 d .
H4A H 0.8827 0.2496 0.1729 0.046 Uiso 1 calc R
C5A C 0.9132(4) 0.2672(4) 0.2797(3) 0.0361(13) Uani 1 d .
C6A C 0.9390(4) 0.3466(5) 0.3375(3) 0.0388(14) Uani 1 d .
C7A C 0.9766(4) 0.5326(4) 0.3971(3) 0.0448(15) Uani 1 d .
H7A1 H 0.9570 0.5962 0.3876 0.054 Uiso 1 calc R
H7A2 H 0.9328 0.4994 0.4340 0.054 Uiso 1 calc R
C8A C 1.0689(5) 0.3133(5) 0.4296(3) 0.0520(16) Uani 1 d .
H8A1 H 1.1277 0.3568 0.4029 0.062 Uiso 1 calc R
H8A2 H 1.0936 0.3424 0.4793 0.062 Uiso 1 calc R
C9A C 0.9055(4) 0.1516(4) 0.2892(3) 0.0416(14) Uani 1 d .
H9A H 0.8792 0.1384 0.3355 0.050 Uiso 1 calc R
C10A C 0.8127(4) 0.0640(4) 0.2353(3) 0.0547(16) Uani 1 d .
H10A H 0.8144 -0.0068 0.2448 0.066 Uiso 1 calc R
H10B H 0.8335 0.0752 0.1881 0.066 Uiso 1 calc R
C11A C 0.6858(5) 0.0635(5) 0.2363(4) 0.0669(19) Uani 1 d .
H11A H 0.6660 0.0552 0.2839 0.080 Uiso 1 calc R
H11B H 0.6831 0.1331 0.2248 0.080 Uiso 1 calc R
C12A C 0.5954(6) -0.0255(6) 0.1855(5) 0.114(3) Uani 1 d .
H12A H 0.5182 -0.0222 0.1883 0.171 Uiso 1 calc R
H12B H 0.5964 -0.0948 0.1973 0.171 Uiso 1 calc R
H12C H 0.6134 -0.0169 0.1381 0.171 Uiso 1 calc R
C1B C 1.2165(5) 0.1639(4) 0.3692(3) 0.0433(14) Uani 1 d .
C2B C 1.1033(5) 0.1713(4) 0.3594(3) 0.0407(14) Uani 1 d .
C3B C 1.0297(4) 0.1438(4) 0.2956(3) 0.0380(14) Uani 1 d .
C4B C 1.0743(5) 0.1098(4) 0.2369(3) 0.0412(14) Uani 1 d .
H4B H 1.0276 0.0925 0.1926 0.049 Uiso 1 calc R
C5B C 1.1867(5) 0.1009(4) 0.2426(3) 0.0412(14) Uani 1 d .
C6B C 1.2543(5) 0.1260(4) 0.3094(3) 0.0444(15) Uani 1 d .
C7B C 1.2899(5) 0.2022(5) 0.4411(3) 0.0582(17) Uani 1 d .
H7B1 H 1.2434 0.1689 0.4770 0.070 Uiso 1 calc R
H7B2 H 1.3586 0.1802 0.4430 0.070 Uiso 1 calc R
C8B C 1.4683(5) 0.1885(5) 0.3074(3) 0.0528(16) Uani 1 d .
H8B1 H 1.4688 0.2578 0.3290 0.063 Uiso 1 calc R
H8B2 H 1.5351 0.1749 0.3321 0.063 Uiso 1 calc R
C9B C 1.2429(5) 0.0812(4) 0.1773(3) 0.0486(15) Uani 1 d .
H9B H 1.3011 0.0478 0.1922 0.058 Uiso 1 calc R
C10B C 1.1569(5) 0.0054(5) 0.1150(3) 0.0602(17) Uani 1 d .
H10C H 1.1125 -0.0627 0.1314 0.072 Uiso 1 calc R
H10D H 1.1008 0.0385 0.0975 0.072 Uiso 1 calc R
C11B C 1.2194(6) -0.0185(5) 0.0542(3) 0.074(2) Uani 1 d .
H11C H 1.2713 0.0497 0.0413 0.089 Uiso 1 calc R
H11D H 1.2682 -0.0597 0.0698 0.089 Uiso 1 calc R
C12B C 1.1328(7) -0.0817(7) -0.0096(4) 0.111(3) Uani 1 d .
H12D H 1.1751 -0.0954 -0.0466 0.167 Uiso 1 calc R
H12E H 1.0855 -0.0404 -0.0258 0.167 Uiso 1 calc R
H12F H 1.0822 -0.1497 0.0028 0.167 Uiso 1 calc R
C1C C 1.4833(4) 0.3629(5) 0.1920(3) 0.0422(14) Uani 1 d .
C2C C 1.4256(5) 0.2532(5) 0.1973(3) 0.0431(14) Uani 1 d .
C3C C 1.3122(4) 0.1954(4) 0.1598(3) 0.0388(14) Uani 1 d .
C4C C 1.2619(5) 0.2485(5) 0.1141(3) 0.0410(14) Uani 1 d .
H4C H 1.1861 0.2106 0.0896 0.049 Uiso 1 calc R
C5C C 1.3195(5) 0.3570(4) 0.1025(3) 0.0382(14) Uani 1 d .
C6C C 1.4278(5) 0.4110(4) 0.1438(3) 0.0431(15) Uani 1 d .
C7C C 1.5977(4) 0.4333(5) 0.2372(3) 0.0530(16) Uani 1 d .
H7C1 H 1.6347 0.3878 0.2606 0.064 Uiso 1 calc R
H7C2 H 1.6519 0.4760 0.2077 0.064 Uiso 1 calc R
C8C C 1.4563(5) 0.5994(5) 0.1661(3) 0.0560(16) Uani 1 d .
H8C1 H 1.5255 0.6632 0.1850 0.067 Uiso 1 calc R
H8C2 H 1.4150 0.5727 0.2054 0.067 Uiso 1 calc R
C9C C 1.2665(5) 0.4117(4) 0.0488(3) 0.0478(15) Uani 1 d .
H9C H 1.3342 0.4666 0.0334 0.057 Uiso 1 calc R
C10C C 1.1975(5) 0.3374(5) -0.0177(3) 0.0602(17) Uani 1 d .
H10E H 1.1612 0.3772 -0.0474 0.072 Uiso 1 calc R
H10F H 1.1343 0.2767 -0.0047 0.072 Uiso 1 calc R
C11C C 1.2745(6) 0.2927(6) -0.0609(3) 0.074(2) Uani 1 d .
H11E H 1.3372 0.3535 -0.0744 0.089 Uiso 1 calc R
H11F H 1.3116 0.2537 -0.0310 0.089 Uiso 1 calc R
C12C C 1.2071(7) 0.2186(7) -0.1260(4) 0.120(3) Uani 1 d .
H12G H 1.2599 0.1935 -0.1502 0.180 Uiso 1 calc R
H12H H 1.1719 0.2570 -0.1567 0.180 Uiso 1 calc R
H12I H 1.1459 0.1572 -0.1132 0.180 Uiso 1 calc R
C1D C 1.2013(5) 0.6436(4) 0.1483(3) 0.0472(15) Uani 1 d .
C2D C 1.2592(5) 0.5798(5) 0.1174(3) 0.0456(15) Uani 1 d .
C3D C 1.1990(5) 0.4752(4) 0.0836(3) 0.0398(14) Uani 1 d .
C4D C 1.0757(5) 0.4318(4) 0.0856(3) 0.0411(14) Uani 1 d .
H4D H 1.0336 0.3604 0.0654 0.049 Uiso 1 calc R
C5D C 1.0140(4) 0.4911(4) 0.1165(3) 0.0395(14) Uani 1 d .
C6D C 1.0785(5) 0.5983(5) 0.1460(3) 0.0424(14) Uani 1 d .
C7D C 1.2765(5) 0.7553(4) 0.1862(3) 0.0567(17) Uani 1 d .
H7D1 H 1.3306 0.7951 0.1557 0.068 Uiso 1 calc R
H7D2 H 1.2260 0.7958 0.1971 0.068 Uiso 1 calc R
C8D C 0.9947(5) 0.6649(4) 0.2408(3) 0.0505(16) Uani 1 d .
H8D1 H 0.9815 0.7317 0.2546 0.061 Uiso 1 calc R
H8D2 H 1.0659 0.6668 0.2704 0.061 Uiso 1 calc R
C9D C 0.8847(4) 0.4381(4) 0.1287(3) 0.0420(14) Uani 1 d .
H9D H 0.8506 0.4955 0.1314 0.050 Uiso 1 calc R
C10D C 0.8058(4) 0.3486(5) 0.0708(3) 0.0488(15) Uani 1 d .
H10G H 0.8324 0.2871 0.0704 0.059 Uiso 1 calc R
H10H H 0.8135 0.3756 0.0250 0.059 Uiso 1 calc R
C11D C 0.6749(5) 0.3103(5) 0.0813(3) 0.0624(18) Uani 1 d .
H11G H 0.6685 0.2894 0.1287 0.075 Uiso 1 calc R
H11H H 0.6471 0.3709 0.0780 0.075 Uiso 1 calc R
C12D C 0.5949(5) 0.2151(6) 0.0278(4) 0.086(2) Uani 1 d .
H12J H 0.5145 0.1956 0.0371 0.128 Uiso 1 calc R
H12K H 0.6200 0.1539 0.0317 0.128 Uiso 1 calc R
H12L H 0.5994 0.2355 -0.0193 0.128 Uiso 1 calc R
C1E C 1.2341(5) 0.6555(5) 0.3408(3) 0.0489(16) Uani 1 d .
H1E H 1.2406 0.5899 0.3239 0.059 Uiso 1 calc R
C2E C 1.1705(5) 0.6608(5) 0.3956(3) 0.0508(16) Uani 1 d .
C3E C 1.1683(6) 0.7598(6) 0.4253(4) 0.077(2) Uani 1 d .
H3E H 1.1289 0.7633 0.4640 0.092 Uiso 1 calc R
C4E C 1.2258(7) 0.8519(6) 0.3962(4) 0.085(2) Uani 1 d .
H4E H 1.2243 0.9185 0.4153 0.102 Uiso 1 calc R
C5E C 1.2855(6) 0.8490(5) 0.3394(4) 0.073(2) Uani 1 d .
H5E H 1.3233 0.9124 0.3202 0.088 Uiso 1 calc R
C6E C 1.2884(5) 0.7499(5) 0.3114(3) 0.0546(16) Uani 1 d .
C1F C 1.4509(5) 0.4215(5) 0.3763(3) 0.0502(15) Uani 1 d .
H1F H 1.3839 0.4240 0.3488 0.060 Uiso 1 calc R
C2F C 1.4404(5) 0.3730(5) 0.4371(3) 0.0543(16) Uani 1 d .
C3F C 1.5405(6) 0.3746(5) 0.4809(3) 0.0695(19) Uani 1 d .
H3F H 1.5340 0.3435 0.5231 0.083 Uiso 1 calc R
C4F C 1.6512(6) 0.4244(6) 0.4596(4) 0.083(2) Uani 1 d .
H4F H 1.7193 0.4266 0.4883 0.099 Uiso 1 calc R
C5F C 1.6615(6) 0.4698(5) 0.3977(4) 0.0706(19) Uani 1 d .
H5F H 1.7358 0.5022 0.3843 0.085 Uiso 1 calc R
C6F C 1.5621(5) 0.4671(5) 0.3558(3) 0.0518(16) Uani 1 d .
C21 C 0.6966(13) 0.943(2) 0.4099(8) 0.216(10) Uani 1 d .
C22 C 0.8097(9) 0.9709(7) 0.4218(4) 0.097(3) Uani 1 d .
H22 H 0.8569 1.0388 0.4460 0.116 Uiso 1 calc R
C23 C 0.8587(17) 0.8987(15) 0.3978(7) 0.211(9) Uani 1 d .
H23 H 0.9356 0.9406 0.4190 0.254 Uiso 1 calc R
C24 C 0.882(2) 0.8332(16) 0.3746(9) 0.246(11) Uani 1 d .
H24 H 0.9484 0.8148 0.3685 0.296 Uiso 1 calc R
C25 C 0.7274(18) 0.7809(13) 0.3551(8) 0.179(8) Uani 1 d .
C26 C 0.6347(16) 0.8061(16) 0.3617(8) 0.193(10) Uani 1 d .
H26 H 0.5554 0.7645 0.3456 0.232 Uiso 1 calc R
C27 C 0.6058(18) 0.949(3) 0.4133(11) 0.346(18) Uani 1 d .
H27A H 0.5449 0.8858 0.3872 0.518 Uiso 1 calc R
H27B H 0.6026 1.0132 0.3936 0.518 Uiso 1 calc R
H27C H 0.5937 0.9542 0.4621 0.518 Uiso 1 calc R

loop_
_atom_site_aniso_label
_atom_site_aniso_U_11
_atom_site_aniso_U_22
_atom_site_aniso_U_33
_atom_site_aniso_U_23
_atom_site_aniso_U_13
_atom_site_aniso_U_12
O1 0.048(2) 0.053(2) 0.041(3) 0.0070(19) 0.0096(19) 0.0195(19)
O2 0.055(2) 0.046(3) 0.046(3) 0.010(2) 0.008(2) 0.017(2)
O3 0.050(3) 0.047(2) 0.073(3) 0.013(2) 0.004(2) 0.024(2)
O4 0.045(2) 0.060(3) 0.054(3) 0.005(2) 0.005(2) 0.028(2)
O5 0.040(2) 0.050(3) 0.071(3) 0.013(2) 0.019(2) 0.009(2)
O6 0.046(3) 0.049(2) 0.069(3) 0.021(2) 0.016(2) 0.014(2)
O7 0.055(2) 0.047(2) 0.056(3) 0.011(2) 0.008(2) 0.025(2)
O8 0.040(2) 0.042(2) 0.059(3) 0.005(2) 0.0073(19) 0.018(2)
O9 0.047(2) 0.045(3) 0.062(3) 0.004(2) -0.010(2) 0.009(2)
O10 0.047(2) 0.051(3) 0.081(3) 0.002(2) -0.004(3) 0.010(2)
O11 0.051(3) 0.066(3) 0.062(3) -0.003(2) 0.008(2) 0.014(2)
O12 0.059(3) 0.050(2) 0.055(3) -0.002(2) 0.001(2) 0.013(2)
C1A 0.030(3) 0.037(4) 0.039(4) 0.001(3) 0.006(3) 0.010(3)
C2A 0.025(3) 0.034(4) 0.051(4) 0.004(3) 0.005(3) 0.011(3)
C3A 0.028(3) 0.036(4) 0.038(4) 0.003(3) 0.004(2) 0.010(3)
C4A 0.029(3) 0.039(4) 0.044(4) -0.005(3) 0.006(3) 0.009(3)
C5A 0.028(3) 0.036(4) 0.039(4) 0.000(3) 0.001(3) 0.008(3)
C6A 0.033(3) 0.048(4) 0.031(4) 0.009(3) 0.007(3) 0.008(3)
C7A 0.037(3) 0.049(4) 0.045(4) -0.006(3) 0.002(3) 0.013(3)
C8A 0.053(4) 0.052(4) 0.045(4) -0.002(3) 0.000(3) 0.015(3)
C9A 0.039(3) 0.038(4) 0.044(4) 0.004(3) 0.009(3) 0.009(3)
C10A 0.049(4) 0.044(4) 0.061(4) 0.000(3) 0.002(3) 0.008(3)
C11A 0.043(4) 0.055(4) 0.090(5) 0.001(4) -0.001(4) 0.005(3)
C12A 0.054(5) 0.083(6) 0.175(9) -0.019(6) -0.011(5) 0.003(4)
C1B 0.044(4) 0.040(3) 0.046(4) 0.016(3) 0.004(3) 0.012(3)
C2B 0.047(4) 0.033(3) 0.038(4) 0.005(3) 0.007(3) 0.010(3)
C3B 0.040(3) 0.030(3) 0.039(4) 0.007(3) 0.006(3) 0.005(3)
C4B 0.040(4) 0.033(3) 0.043(4) 0.002(3) -0.006(3) 0.007(3)
C5B 0.041(4) 0.029(3) 0.051(4) 0.005(3) 0.005(3) 0.009(3)
C6B 0.043(4) 0.038(3) 0.053(4) 0.013(3) 0.002(3) 0.015(3)
C7B 0.048(4) 0.065(5) 0.060(4) 0.015(4) 0.002(3) 0.018(3)
C8B 0.042(4) 0.052(4) 0.068(5) 0.005(3) -0.003(3) 0.025(3)
C9B 0.046(3) 0.042(4) 0.057(4) -0.002(3) 0.006(3) 0.016(3)
C10B 0.062(4) 0.047(4) 0.067(4) -0.004(3) 0.009(4) 0.015(3)
C11B 0.076(5) 0.065(5) 0.075(5) -0.022(4) 0.008(4) 0.025(4)
C12B 0.109(6) 0.125(7) 0.084(6) -0.051(5) -0.003(5) 0.041(5)
C1C 0.030(3) 0.049(4) 0.051(4) 0.003(3) 0.010(3) 0.018(3)
C2C 0.041(4) 0.051(4) 0.047(4) 0.006(3) 0.007(3) 0.027(4)
C3C 0.032(3) 0.039(4) 0.045(4) -0.002(3) 0.005(3) 0.015(3)
C4C 0.032(3) 0.053(4) 0.035(3) -0.005(3) 0.004(3) 0.014(3)
C5C 0.034(3) 0.045(4) 0.036(3) 0.002(3) 0.009(3) 0.015(3)
C6C 0.032(4) 0.042(4) 0.053(4) 0.006(3) 0.016(3) 0.007(3)
C7C 0.034(3) 0.063(4) 0.053(4) 0.001(3) 0.001(3) 0.009(3)
C8C 0.042(4) 0.047(4) 0.070(4) 0.005(3) 0.008(3) 0.004(3)
C9C 0.041(3) 0.050(4) 0.051(4) 0.006(3) 0.009(3) 0.015(3)
C10C 0.064(4) 0.065(4) 0.051(4) 0.006(3) 0.008(3) 0.021(3)
C11C 0.083(5) 0.088(5) 0.051(4) -0.004(4) 0.025(4) 0.027(4)
C12C 0.120(7) 0.150(8) 0.095(6) -0.035(6) -0.006(5) 0.070(6)
C1D 0.047(4) 0.037(4) 0.053(4) 0.015(3) 0.005(3) 0.008(3)
C2D 0.035(4) 0.047(4) 0.053(4) 0.019(3) 0.006(3) 0.009(3)
C3D 0.040(4) 0.045(4) 0.037(3) 0.010(3) 0.006(3) 0.016(3)
C4D 0.049(4) 0.039(3) 0.034(3) 0.010(3) 0.004(3) 0.012(3)
C5D 0.039(3) 0.041(4) 0.036(3) 0.008(3) -0.001(3) 0.013(3)
C6D 0.048(4) 0.041(4) 0.045(4) 0.010(3) 0.005(3) 0.024(3)
C7D 0.056(4) 0.039(4) 0.075(5) 0.017(3) 0.016(4) 0.012(3)
C8D 0.052(4) 0.040(4) 0.063(5) 0.003(3) 0.005(3) 0.022(3)
C9D 0.041(3) 0.043(3) 0.043(4) 0.005(3) -0.001(3) 0.018(3)
C10D 0.048(4) 0.062(4) 0.034(3) 0.005(3) 0.000(3) 0.019(3)
C11D 0.044(4) 0.074(5) 0.064(4) 0.000(4) 0.000(3) 0.018(3)
C12D 0.056(4) 0.090(5) 0.084(5) -0.002(4) -0.006(4) -0.001(4)
C1E 0.040(3) 0.038(4) 0.060(4) 0.000(3) -0.009(3) 0.009(3)
C2E 0.048(4) 0.047(5) 0.047(4) 0.001(3) -0.005(3) 0.008(3)
C3E 0.076(5) 0.045(5) 0.092(6) -0.011(4) 0.014(4) 0.004(4)
C4E 0.106(6) 0.045(5) 0.089(6) -0.024(4) 0.024(5) 0.013(4)
C5E 0.076(5) 0.034(4) 0.094(6) -0.005(4) 0.010(4) 0.002(4)
C6E 0.042(4) 0.053(5) 0.062(5) -0.003(4) 0.003(3) 0.011(3)
C1F 0.043(4) 0.050(4) 0.054(4) -0.004(3) -0.003(3) 0.018(3)
C2F 0.057(5) 0.045(4) 0.053(4) -0.009(3) 0.001(4) 0.013(3)
C3F 0.064(5) 0.085(5) 0.046(4) 0.004(4) -0.019(4) 0.017(4)
C4F 0.050(5) 0.113(6) 0.075(6) 0.010(5) -0.015(4) 0.023(4)
C5F 0.048(4) 0.085(5) 0.068(5) 0.010(4) -0.004(4) 0.014(4)
C6F 0.051(4) 0.048(4) 0.049(4) -0.003(3) -0.009(4) 0.015(3)
C21 0.097(9) 0.42(3) 0.154(12) 0.193(16) 0.024(10) 0.079(15)
C22 0.111(7) 0.071(6) 0.079(6) 0.031(5) 0.007(5) -0.005(5)
C23 0.37(3) 0.27(2) 0.146(13) 0.141(14) 0.159(15) 0.25(2)
C24 0.47(3) 0.26(2) 0.173(14) 0.099(14) 0.171(18) 0.28(2)
C25 0.191(15) 0.126(11) 0.119(10) 0.033(8) -0.032(13) -0.055(13)
C26 0.121(11) 0.227(17) 0.131(11) 0.084(11) -0.059(12) -0.054(14)
C27 0.188(18) 0.69(5) 0.24(2) 0.32(3) 0.080(15) 0.20(2)

loop_
_atom_type_symbol
_atom_type_description
_atom_type_scat_dispersion_real
_atom_type_scat_dispersion_imag
_atom_type_scat_source
C C 0.0033 0.0016 'International Tables Vol C Tables 4.2.6.8 and 6.1.1.4'
O O 0.0106 0.0060 'International Tables Vol C Tables 4.2.6.8 and 6.1.1.4'
H H 0.0000 0.0000 'International Tables Vol C Tables 4.2.6.8 and 6.1.1.4'

loop_
_geom_angle_atom_site_label_1
_geom_angle_atom_site_label_2
_geom_angle_atom_site_label_3
_geom_angle
C6A O1 C8A 116.7(4)
C2B O2 C8A 116.8(4)
C6B O3 C8B 118.7(4)
C2C O4 C8B 118.1(4)
C6C O5 C8C 116.2(4)
C2D O6 C8C 116.4(4)
C8D O7 C6D 118.0(4)
C2A O8 C8D 118.1(4)
C2E O9 C7A 112.8(4)
C6E O10 C7D 113.6(4)
C2F O11 C7B 112.8(4)
C6F O12 C7C 114.0(4)
C2A C1A C6A 118.3(5)
C2A C1A C7A 124.1(5)
C6A C1A C7A 117.5(5)
C1A C2A O8 119.7(5)
C1A C2A C3A 121.8(5)
O8 C2A C3A 118.3(5)
C4A C3A C2A 116.8(5)
C4A C3A C9D 122.3(5)
C2A C3A C9D 120.5(5)
C3A C4A C5A 123.8(5)
C6A C5A C4A 116.4(5)
C6A C5A C9A 121.5(5)
C4A C5A C9A 122.2(5)
C5A C6A O1 120.7(5)
C5A C6A C1A 122.6(5)
O1 C6A C1A 116.6(5)
O9 C7A C1A 109.7(4)
O2 C8A O1 112.1(4)
C5A C9A C10A 114.3(4)
C5A C9A C3B 110.3(4)
C10A C9A C3B 114.0(4)
C9A C10A C11A 113.4(5)
C12A C11A C10A 112.8(5)
C6B C1B C2B 116.7(5)
C6B C1B C7B 125.0(5)
C2B C1B C7B 118.3(5)
C3B C2B C1B 124.0(5)
C3B C2B O2 120.1(5)
C1B C2B O2 115.9(5)
C2B C3B C4B 116.7(5)
C2B C3B C9A 121.1(5)
C4B C3B C9A 122.2(5)
C5B C4B C3B 122.4(5)
C6B C5B C4B 117.7(5)
C6B C5B C9B 119.5(5)
C4B C5B C9B 122.2(5)
C5B C6B C1B 122.4(5)
C5B C6B O3 118.5(5)
C1B C6B O3 118.9(5)
O11 C7B C1B 110.3(4)
O4 C8B O3 115.0(5)
C10B C9B C5B 115.3(5)
C10B C9B C3C 114.4(5)
C5B C9B C3C 104.8(4)
C11B C10B C9B 112.8(5)
C12B C11B C10B 111.7(6)
C2C C1C C6C 117.4(5)
C2C C1C C7C 124.0(5)
C6C C1C C7C 118.6(5)
C1C C2C O4 119.6(5)
C1C C2C C3C 121.2(5)
O4 C2C C3C 119.0(5)
C4C C3C C2C 118.2(5)
C4C C3C C9B 122.2(5)
C2C C3C C9B 119.3(5)
C3C C4C C5C 123.2(5)
C6C C5C C4C 115.7(5)
C6C C5C C9C 121.7(5)
C4C C5C C9C 122.6(5)
C5C C6C O5 120.1(5)
C5C C6C C1C 124.1(5)
O5 C6C C1C 115.6(5)
O12 C7C C1C 109.2(4)
O5 C8C O6 112.5(5)
C5C C9C C10C 114.3(5)
C5C C9C C3D 110.9(4)
C10C C9C C3D 113.9(4)
C9C C10C C11C 113.3(5)
C12C C11C C10C 113.7(6)
C6D C1D C2D 118.3(5)
C6D C1D C7D 123.6(5)
C2D C1D C7D 118.1(5)
C3D C2D O6 120.6(5)
C3D C2D C1D 122.6(5)
O6 C2D C1D 116.6(5)
C2D C3D C4D 116.6(5)
C2D C3D C9C 120.0(5)
C4D C3D C9C 123.4(5)
C5D C4D C3D 123.1(5)
C6D C5D C4D 117.6(5)
C6D C5D C9D 119.4(5)
C4D C5D C9D 122.4(5)
C5D C6D C1D 121.7(5)
C5D C6D O7 118.2(5)
C1D C6D O7 119.9(5)
O10 C7D C1D 110.1(4)
O7 C8D O8 115.7(4)
C3A C9D C10D 114.7(4)
C3A C9D C5D 104.3(4)
C10D C9D C5D 115.2(4)
C9D C10D C11D 112.3(4)
C12D C11D C10D 113.7(5)
C2E C1E C6E 118.6(6)
C1E C2E C3E 121.3(6)
C1E C2E O9 119.9(5)
C3E C2E O9 118.8(6)
C4E C3E C2E 118.3(7)
C3E C4E C5E 121.9(6)
C4E C5E C6E 118.8(6)
C1E C6E C5E 120.8(6)
C1E C6E O10 119.9(6)
C5E C6E O10 119.3(6)
C2F C1F C6F 119.7(6)
C1F C2F C3F 120.7(6)
C1F C2F O11 120.4(5)
C3F C2F O11 118.9(6)
C2F C3F C4F 117.9(6)
C5F C4F C3F 121.4(6)
C6F C5F C4F 119.5(6)
C5F C6F C1F 120.7(6)
C5F C6F O12 118.6(6)
C1F C6F O12 120.6(5)
C27 C21 C22 157(4)
C27 C21 C26 94(2)
C22 C21 C26 108.8(19)
C21 C22 C23 117.9(16)
C24 C23 C22 170(3)
C24 C23 C25 67.5(19)
C22 C23 C25 102.7(14)
C23 C24 C25 77.8(18)
C26 C25 C24 142.0(19)
C26 C25 C23 107.3(18)
C24 C25 C23 34.7(6)
C25 C26 C21 103.3(14)

loop_
_geom_bond_atom_site_label_1
_geom_bond_atom_site_label_2
_geom_bond_distance
O1 C6A 1.390(6)
O1 C8A 1.427(6)
O2 C2B 1.405(6)
O2 C8A 1.408(6)
O3 C6B 1.416(6)
O3 C8B 1.423(6)
O4 C2C 1.394(6)
O4 C8B 1.403(6)
O5 C6C 1.395(6)
O5 C8C 1.410(6)
O6 C2D 1.390(6)
O6 C8C 1.418(6)
O7 C8D 1.412(6)
O7 C6D 1.412(6)
O8 C2A 1.402(6)
O8 C8D 1.415(6)
O9 C2E 1.393(7)
O9 C7A 1.465(6)
O10 C6E 1.395(7)
O10 C7D 1.456(6)
O11 C2F 1.394(7)
O11 C7B 1.453(7)
O12 C6F 1.391(7)
O12 C7C 1.459(6)
C1A C2A 1.382(7)
C1A C6A 1.397(7)
C1A C7A 1.511(7)
C2A C3A 1.409(7)
C3A C4A 1.385(7)
C3A C9D 1.518(7)
C4A C5A 1.400(7)
C5A C6A 1.389(7)
C5A C9A 1.519(7)
C9A C10A 1.525(7)
C9A C3B 1.538(7)
C10A C11A 1.539(7)
C11A C12A 1.491(8)
C1B C6B 1.395(7)
C1B C2B 1.404(7)
C1B C7B 1.500(7)
C2B C3B 1.372(7)
C3B C4B 1.405(7)
C4B C5B 1.401(7)
C5B C6B 1.388(7)
C5B C9B 1.532(7)
C9B C10B 1.525(7)
C9B C3C 1.533(7)
C10B C11B 1.525(8)
C11B C12B 1.495(8)
C1C C2C 1.389(7)
C1C C6C 1.396(7)
C1C C7C 1.502(7)
C2C C3C 1.401(7)
C3C C4C 1.376(7)
C4C C5C 1.405(7)
C5C C6C 1.377(7)
C5C C9C 1.507(7)
C9C C10C 1.510(7)
C9C C3D 1.522(7)
C10C C11C 1.541(8)
C11C C12C 1.484(9)
C1D C6D 1.395(7)
C1D C2D 1.403(7)
C1D C7D 1.511(7)
C2D C3D 1.384(7)
C3D C4D 1.411(7)
C4D C5D 1.395(7)
C5D C6D 1.392(7)
C5D C9D 1.535(7)
C9D C10D 1.522(7)
C10D C11D 1.533(7)
C11D C12D 1.518(8)
C1E C2E 1.378(7)
C1E C6E 1.386(8)
C2E C3E 1.390(8)
C3E C4E 1.370(9)
C4E C5E 1.374(9)
C5E C6E 1.384(8)
C1F C2F 1.365(8)
C1F C6F 1.388(8)
C2F C3F 1.390(8)
C3F C4F 1.398(9)
C4F C5F 1.365(9)
C5F C6F 1.360(8)
C21 C27 1.144(18)
C21 C22 1.280(13)
C21 C26 1.82(3)
C22 C23 1.360(14)
C23 C24 1.078(15)
C23 C25 1.85(2)
C24 C25 1.75(3)
C25 C26 1.29(2)

loop_
_geom_torsion_atom_site_label_1
_geom_torsion_atom_site_label_2
_geom_torsion_atom_site_label_3
_geom_torsion_atom_site_label_4
_geom_torsion
C6A C1A C2A O8 169.6(4)
C7A C1A C2A O8 -11.5(7)
C6A C1A C2A C3A -5.1(7)
C7A C1A C2A C3A 173.8(4)
C8D O8 C2A C1A 96.9(5)
C8D O8 C2A C3A -88.2(5)
C1A C2A C3A C4A 3.8(7)
O8 C2A C3A C4A -171.0(4)
C1A C2A C3A C9D -169.9(4)
O8 C2A C3A C9D 15.3(6)
C2A C3A C4A C5A 1.0(7)
C9D C3A C4A C5A 174.6(4)
C3A C4A C5A C6A -4.2(7)
C3A C4A C5A C9A 175.9(4)
C4A C5A C6A O1 179.1(4)
C9A C5A C6A O1 -1.0(7)
C4A C5A C6A C1A 2.8(7)
C9A C5A C6A C1A -177.3(4)
C8A O1 C6A C5A 77.0(6)
C8A O1 C6A C1A -106.4(5)
C2A C1A C6A C5A 1.7(7)
C7A C1A C6A C5A -177.3(4)
C2A C1A C6A O1 -174.8(4)
C7A C1A C6A O1 6.3(6)
C2E O9 C7A C1A 94.0(5)
C2A C1A C7A O9 -105.7(5)
C6A C1A C7A O9 73.2(6)
C2B O2 C8A O1 97.3(5)
C6A O1 C8A O2 -95.5(5)
C6A C5A C9A C10A 145.5(5)
C4A C5A C9A C10A -34.6(7)
C6A C5A C9A C3B -84.4(6)
C4A C5A C9A C3B 95.5(5)
C5A C9A C10A C11A -59.3(6)
C3B C9A C10A C11A 172.5(5)
C9A C10A C11A C12A -177.6(6)
C6B C1B C2B C3B 0.1(8)
C7B C1B C2B C3B 176.9(5)
C6B C1B C2B O2 177.2(4)
C7B C1B C2B O2 -6.0(7)
C8A O2 C2B C3B -79.4(6)
C8A O2 C2B C1B 103.4(5)
C1B C2B C3B C4B -2.2(7)
O2 C2B C3B C4B -179.2(4)
C1B C2B C3B C9A 178.6(5)
O2 C2B C3B C9A 1.6(7)
C5A C9A C3B C2B 84.0(6)
C10A C9A C3B C2B -145.8(5)
C5A C9A C3B C4B -95.2(6)
C10A C9A C3B C4B 35.1(7)
C2B C3B C4B C5B 1.8(7)
C9A C3B C4B C5B -179.0(5)
C3B C4B C5B C6B 0.6(7)
C3B C4B C5B C9B -170.3(5)
C4B C5B C6B C1B -2.9(7)
C9B C5B C6B C1B 168.3(5)
C4B C5B C6B O3 172.6(4)
C9B C5B C6B O3 -16.2(7)
C2B C1B C6B C5B 2.6(8)
C7B C1B C6B C5B -174.0(5)
C2B C1B C6B O3 -172.9(4)
C7B C1B C6B O3 10.5(8)
C8B O3 C6B C5B 89.7(6)
C8B O3 C6B C1B -94.6(6)
C2F O11 C7B C1B -93.4(6)
C6B C1B C7B O11 106.7(6)
C2B C1B C7B O11 -69.9(6)
C2C O4 C8B O3 80.5(6)
C6B O3 C8B O4 -80.4(6)
C6B C5B C9B C10B 152.3(5)
C4B C5B C9B C10B -36.9(7)
C6B C5B C9B C3C -81.0(6)
C4B C5B C9B C3C 89.8(6)
C5B C9B C10B C11B -175.2(5)
C3C C9B C10B C11B 63.2(7)
C9B C10B C11B C12B -173.1(6)
C6C C1C C2C O4 170.3(4)
C7C C1C C2C O4 -12.9(8)
C6C C1C C2C C3C -4.8(7)
C7C C1C C2C C3C 172.0(5)
C8B O4 C2C C1C 94.8(6)
C8B O4 C2C C3C -90.0(6)
C1C C2C C3C C4C 3.9(7)
O4 C2C C3C C4C -171.2(4)
C1C C2C C3C C9B -169.1(5)
O4 C2C C3C C9B 15.8(7)
C10B C9B C3C C4C 36.6(7)
C5B C9B C3C C4C -90.6(6)
C10B C9B C3C C2C -150.7(5)
C5B C9B C3C C2C 82.0(6)
C2C C3C C4C C5C 0.9(7)
C9B C3C C4C C5C 173.6(5)
C3C C4C C5C C6C -4.3(7)
C3C C4C C5C C9C 176.0(5)
C4C C5C C6C O5 178.4(4)
C9C C5C C6C O5 -1.9(7)
C4C C5C C6C C1C 3.4(7)
C9C C5C C6C C1C -177.0(5)
C8C O5 C6C C5C 78.0(6)
C8C O5 C6C C1C -106.6(5)
C2C C1C C6C C5C 1.0(8)
C7C C1C C6C C5C -176.0(5)
C2C C1C C6C O5 -174.2(4)
C7C C1C C6C O5 8.8(7)
C6F O12 C7C C1C 96.3(5)
C2C C1C C7C O12 -105.4(6)
C6C C1C C7C O12 71.3(6)
C6C O5 C8C O6 -95.8(5)
C2D O6 C8C O5 96.8(5)
C6C C5C C9C C10C 144.6(5)
C4C C5C C9C C10C -35.8(7)
C6C C5C C9C C3D -85.0(6)
C4C C5C C9C C3D 94.6(6)
C5C C9C C10C C11C -63.3(7)
C3D C9C C10C C11C 167.7(5)
C9C C10C C11C C12C 179.3(6)
C8C O6 C2D C3D -79.3(6)
C8C O6 C2D C1D 105.6(6)
C6D C1D C2D C3D 1.4(8)
C7D C1D C2D C3D 177.8(5)
C6D C1D C2D O6 176.3(4)
C7D C1D C2D O6 -7.3(7)
O6 C2D C3D C4D -178.8(4)
C1D C2D C3D C4D -4.1(8)
O6 C2D C3D C9C 3.1(7)
C1D C2D C3D C9C 177.9(5)
C5C C9C C3D C2D 83.7(6)
C10C C9C C3D C2D -145.7(5)
C5C C9C C3D C4D -94.2(6)
C10C C9C C3D C4D 36.4(7)
C2D C3D C4D C5D 3.1(7)
C9C C3D C4D C5D -178.9(5)
C3D C4D C5D C6D 0.5(7)
C3D C4D C5D C9D -170.2(5)
C4D C5D C6D C1D -3.5(7)
C9D C5D C6D C1D 167.5(5)
C4D C5D C6D O7 172.3(4)
C9D C5D C6D O7 -16.7(7)
C2D C1D C6D C5D 2.6(8)
C7D C1D C6D C5D -173.6(5)
C2D C1D C6D O7 -173.1(4)
C7D C1D C6D O7 10.7(8)
C8D O7 C6D C5D 90.9(6)
C8D O7 C6D C1D -93.2(6)
C6E O10 C7D C1D -94.4(6)
C6D C1D C7D O10 106.1(6)
C2D C1D C7D O10 -70.1(6)
C6D O7 C8D O8 -81.2(6)
C2A O8 C8D O7 79.9(6)
C4A C3A C9D C10D 35.7(7)
C2A C3A C9D C10D -150.9(4)
C4A C3A C9D C5D -91.2(5)
C2A C3A C9D C5D 82.1(5)
C6D C5D C9D C3A -80.9(5)
C4D C5D C9D C3A 89.6(6)
C6D C5D C9D C10D 152.4(5)
C4D C5D C9D C10D -37.0(7)
C3A C9D C10D C11D 66.7(6)
C5D C9D C10D C11D -172.2(5)
C9D C10D C11D C12D -175.5(5)
C6E C1E C2E C3E -5.5(8)
C6E C1E C2E O9 172.9(5)
C7A O9 C2E C1E -104.3(5)
C7A O9 C2E C3E 74.1(6)
C1E C2E C3E C4E 3.7(9)
O9 C2E C3E C4E -174.7(6)
C2E C3E C4E C5E -0.6(11)
C3E C4E C5E C6E -0.6(11)
C2E C1E C6E C5E 4.3(8)
C2E C1E C6E O10 -174.0(5)
C4E C5E C6E C1E -1.3(9)
C4E C5E C6E O10 176.9(6)
C7D O10 C6E C1E 104.9(6)
C7D O10 C6E C5E -73.3(6)
C6F C1F C2F C3F 4.0(8)
C6F C1F C2F O11 -175.5(5)
C7B O11 C2F C1F 102.8(6)
C7B O11 C2F C3F -76.7(6)
C1F C2F C3F C4F -1.9(9)
O11 C2F C3F C4F 177.6(6)
C2F C3F C4F C5F -0.3(10)
C3F C4F C5F C6F 0.3(11)
C4F C5F C6F C1F 1.8(10)
C4F C5F C6F O12 -174.7(6)
C2F C1F C6F C5F -3.9(9)
C2F C1F C6F O12 172.5(5)
C7C O12 C6F C5F 73.1(6)
C7C O12 C6F C1F -103.4(6)
C27 C21 C22 C23 174(3)
C26 C21 C22 C23 -0.1(12)
C21 C22 C23 C24 6(9)
C21 C22 C23 C25 -0.1(11)
C22 C23 C24 C25 -6(8)
C23 C24 C25 C26 2(3)
C24 C23 C25 C26 -178.5(16)
C22 C23 C25 C26 0.4(15)
C22 C23 C25 C24 178.9(15)
C24 C25 C26 C21 -2(3)
C23 C25 C26 C21 -0.4(14)
C27 C21 C26 C25 -177.2(14)
C22 C21 C26 C25 0.3(15)
